data_2005506
loop_
_publ_author_name
'Jones, P. G.'
'Bembenek, E.'

_publ_section_title
;
 Derivatives of Bis(diphenylphosphino)difluoromethane: the Disulfide
 Ph~2~P(= S)CF~2~P(= S)Ph~2~ and the Bis[chlorogold(I)] Complex
 Ph~2~P(AuCl)CF~2~P(AuCl)Ph~2~
;
_journal_issue 10
_journal_name_full 'Acta Crystallographica Section C'
_journal_page_first 2396
_journal_page_last 2399
_journal_paper_doi 10.1107/S0108270196004404
_journal_volume 52
_journal_year 1996
_chemical_formula_iupac '[Au2 Cl2 (C25 H20 F2 P2)]'
_chemical_formula_sum 'C25 H20 Au2 Cl2 F2 P2'
_chemical_formula_weight 885.18
_chemical_name_systematic
;
 Difluorobis(diphenylphosphino)methane bis(chlorogold(I))
;
_space_group_IT_number 19
_symmetry_cell_setting orthorhombic
_symmetry_space_group_name_Hall 'P 2ac 2ab'
_symmetry_space_group_name_H-M 'P 21 21 21'
_audit_creation_method SHELXL
_cell_angle_alpha 90.00
_cell_angle_beta 90.00
_cell_angle_gamma 90.00
_cell_formula_units_Z 4
_cell_length_a 12.998(4)
_cell_length_b 13.719(3)
_cell_length_c 13.873(3)
_cell_measurement_reflns_used 50
_cell_measurement_temperature 178(2)
_cell_measurement_theta_max 11.4
_cell_measurement_theta_min 10
_cell_volume 2473.8(11)
_computing_cell_refinement 'Nicolet P3'
_computing_data_collection 'Nicolet P3 (Nicolet, 1987)'
_computing_data_reduction 'XSCANS (Fait, 1991)'
_computing_molecular_graphics 'XP (Siemens, 1984)'
_computing_publication_material SHELXL93
_computing_structure_refinement 'SHELXL93 (Sheldrick, 1993)'
_computing_structure_solution 'SHELXS86 (Sheldrick, 1990)'
_diffrn_ambient_temperature 178(2)
_diffrn_measurement_device 'Siemens R3'
_diffrn_measurement_method \w-scans
_diffrn_radiation_monochromator graphite
_diffrn_radiation_source 'fine-focus sealed tube'
_diffrn_radiation_type MoK\a
_diffrn_radiation_wavelength 0.71073
_diffrn_reflns_av_R_equivalents 0.0338
_diffrn_reflns_av_sigmaI/netI 0.0652
_diffrn_reflns_limit_h_max 0
_diffrn_reflns_limit_h_min -16
_diffrn_reflns_limit_k_max 17
_diffrn_reflns_limit_k_min -17
_diffrn_reflns_limit_l_max 18
_diffrn_reflns_limit_l_min 0
_diffrn_reflns_number 6151
_diffrn_reflns_theta_max 27.56
_diffrn_reflns_theta_min 3.13
_diffrn_standards_decay_% 4
_diffrn_standards_interval_count 147
_diffrn_standards_number 3
_exptl_absorpt_coefficient_mu 12.221
_exptl_absorpt_correction_T_max 0.988
_exptl_absorpt_correction_T_min 0.610
_exptl_absorpt_correction_type '\y scans (XEMP; Nicolet, 1987)'
_exptl_crystal_colour colourless
_exptl_crystal_density_diffrn 2.377
_exptl_crystal_density_meas ?
_exptl_crystal_description prism
_exptl_crystal_F_000 1640
_exptl_crystal_size_max 0.36
_exptl_crystal_size_mid 0.24
_exptl_crystal_size_min 0.18
_refine_diff_density_max '2.003 adjacent to Au atoms'
_refine_diff_density_min '-1.647 adjacent to Au atoms'
_refine_ls_abs_structure_details 'Flack (1983)'
_refine_ls_abs_structure_Flack -0.006(12)
_refine_ls_extinction_method none
_refine_ls_goodness_of_fit_all 0.974
_refine_ls_goodness_of_fit_obs 1.001
_refine_ls_hydrogen_treatment riding
_refine_ls_matrix_type full
_refine_ls_number_parameters 298
_refine_ls_number_reflns 5693
_refine_ls_number_restraints 236
_refine_ls_restrained_S_all 0.955
_refine_ls_restrained_S_obs 0.976
_refine_ls_R_factor_all 0.0598
_refine_ls_R_factor_obs 0.0405
_refine_ls_shift/esd_max -0.001
_refine_ls_shift/esd_mean 0.000
_refine_ls_structure_factor_coef Fsqd
_refine_ls_weighting_details 'w=1/[\s^2^(Fo^2^)+(0.0492P)^2^] where P=(Fo^2^+2Fc^2^)/3'
_refine_ls_weighting_scheme calc
_refine_ls_wR_factor_all 0.0945
_refine_ls_wR_factor_obs 0.0864
_reflns_number_observed 4560
_reflns_number_total 5693
_reflns_observed_criterion >2sigma(I)
_cod_data_source_file fg1184.cif
_cod_data_source_block 2
_cod_depositor_comments
;
The following automatic conversions were performed:

'_geom_bond_publ_flag' value 'Y' changed to 'y' according to
/home/saulius/struct/CIF-dictionaries/cif_core.dic dictionary named
'cif_core.dic' version 2.4.1 from 2010-06-29 (13
times).

'_geom_angle_publ_flag' value 'Y' changed to 'y' according
to /home/saulius/struct/CIF-dictionaries/cif_core.dic dictionary
named 'cif_core.dic' version 2.4.1 from 2010-06-29 (24 times).

Automatic conversion script
Id: cif_fix_values 1715 2011-07-08 13:25:40Z adriana 

The following automatic conversions were performed:

'_exptl_crystal_density_meas' value 'not measured' was changed to '?'
- the value is perceived as not measured.

Automatic conversion script
Id: cif_fix_values 3008 2015-01-20 13:52:24Z robertas 

The following automatic conversions were performed:

'_refine_ls_weighting_scheme' value 'calc
w=1/[\s^2^(Fo^2^)+(0.0492P)^2^] where P=(Fo^2^+2Fc^2^)/3' was changed
to 'calc'. New tag '_refine_ls_weighting_details' was created. The
value of the new tag was set to 'w=1/[\s^2^(Fo^2^)+(0.0492P)^2^]
where P=(Fo^2^+2Fc^2^)/3'.

Automatic conversion script
Id: cif_fix_values 3143 2015-03-26 13:38:13Z robertas 
;
_cod_database_code 2005506

loop_
_symmetry_equiv_pos_as_xyz
'x, y, z'
'-x+1/2, -y, z+1/2'
'-x, y+1/2, -z+1/2'
'x+1/2, -y+1/2, -z'

loop_
_atom_site_aniso_label
_atom_site_aniso_U_11
_atom_site_aniso_U_22
_atom_site_aniso_U_33
_atom_site_aniso_U_12
_atom_site_aniso_U_13
_atom_site_aniso_U_23
Au1 0.0266(2) 0.0261(2) 0.0267(2) -0.0011(2) 0.0021(2) 0.0027(2)
Au2 0.0235(2) 0.0260(2) 0.0293(2) -0.0024(2) 0.0026(2) -0.0033(2)
P1 0.0241(14) 0.0241(14) 0.0236(14) -0.0015(11) 0.0017(12) 0.0000(11)
P2 0.0262(14) 0.0220(13) 0.0261(14) -0.0006(11) 0.0005(11) -0.0022(12)
Cl1 0.0307(13) 0.0356(15) 0.0321(14) -0.0005(12) 0.0076(11) 0.0078(12)
Cl2 0.0216(13) 0.0329(14) 0.0325(14) -0.0013(10) 0.0043(11) -0.0100(11)
C1 0.025(5) 0.025(5) 0.017(5) -0.001(4) 0.001(4) -0.004(4)
F1 0.032(3) 0.022(3) 0.042(3) 0.001(2) -0.008(4) 0.000(3)
F2 0.022(3) 0.035(4) 0.040(4) -0.009(3) 0.003(3) -0.006(3)
C11 0.019(5) 0.023(5) 0.031(5) 0.002(4) 0.000(4) 0.002(4)
C12 0.023(5) 0.035(5) 0.019(5) 0.000(4) 0.008(5) 0.004(5)
C13 0.034(6) 0.023(5) 0.042(6) 0.005(5) -0.006(5) -0.003(5)
C14 0.040(6) 0.022(5) 0.033(6) -0.006(5) 0.003(5) -0.003(5)
C15 0.042(6) 0.034(6) 0.031(6) -0.016(5) 0.007(6) 0.006(5)
C16 0.030(6) 0.035(6) 0.028(6) 0.005(5) 0.006(5) 0.000(5)
C21 0.033(5) 0.027(5) 0.017(5) -0.003(5) -0.003(5) -0.003(4)
C22 0.030(5) 0.027(5) 0.021(5) 0.001(5) 0.009(5) -0.002(5)
C23 0.032(6) 0.038(6) 0.028(6) -0.012(5) -0.005(5) -0.005(5)
C24 0.029(5) 0.042(6) 0.029(6) -0.010(5) 0.002(5) 0.002(5)
C25 0.042(6) 0.038(6) 0.040(7) 0.012(5) -0.018(6) -0.004(6)
C26 0.043(6) 0.025(5) 0.032(6) -0.006(5) 0.002(6) 0.008(5)
C31 0.038(6) 0.030(5) 0.023(5) 0.001(5) -0.010(5) 0.004(4)
C32 0.033(6) 0.028(5) 0.045(7) -0.002(5) 0.005(6) -0.003(5)
C33 0.055(7) 0.029(5) 0.035(7) 0.015(6) 0.005(6) -0.006(5)
C34 0.073(8) 0.027(5) 0.023(6) 0.012(6) -0.010(7) -0.004(5)
C35 0.062(7) 0.032(6) 0.035(7) -0.010(6) -0.003(7) 0.006(6)
C36 0.033(6) 0.037(6) 0.026(6) -0.006(5) 0.000(5) -0.001(5)
C41 0.033(6) 0.025(5) 0.035(5) -0.005(5) 0.009(5) 0.002(5)
C42 0.022(5) 0.042(7) 0.031(5) 0.013(5) -0.001(5) -0.006(5)
C43 0.039(7) 0.036(6) 0.036(6) 0.010(5) -0.011(6) -0.006(5)
C44 0.035(6) 0.039(6) 0.031(6) 0.001(5) -0.012(5) -0.004(5)
C45 0.026(5) 0.033(6) 0.038(6) -0.005(5) 0.000(5) 0.007(5)
C46 0.034(6) 0.026(5) 0.034(5) 0.000(5) 0.008(5) 0.008(5)

loop_
_atom_site_label
_atom_site_occupancy
_atom_site_fract_x
_atom_site_fract_y
_atom_site_fract_z
_atom_site_U_iso_or_equiv
_atom_site_thermal_displace_type
_atom_site_calc_flag
_atom_site_refinement_flags
_atom_site_type_symbol
Au1 1 0.43218(3) 0.31964(3) 0.83491(3) 0.02645(10) Uani d . Au
Au2 1 0.27217(3) 0.26527(3) 0.67377(3) 0.02627(10) Uani d . Au
P1 1 0.5197(2) 0.3729(2) 0.7077(2) 0.0239(6) Uani d . P
P2 1 0.3946(2) 0.2380(2) 0.5643(2) 0.0248(6) Uani d . P
Cl1 1 0.3519(2) 0.2602(2) 0.9702(2) 0.0328(6) Uani d . Cl
Cl2 1 0.1367(2) 0.2987(2) 0.7749(2) 0.0290(6) Uani d . Cl
C1 1 0.5252(8) 0.2694(8) 0.6176(7) 0.022(2) Uani d U C
F1 1 0.5574(4) 0.1876(4) 0.6666(5) 0.0322(13) Uani d U F
F2 1 0.5964(5) 0.2857(4) 0.5491(5) 0.0322(15) Uani d U F
C11 1 0.4665(7) 0.4723(8) 0.6370(7) 0.024(2) Uani d DU C
C12 1 0.3759(7) 0.5141(7) 0.6685(8) 0.026(2) Uani d DU C
H12 1 0.3437(7) 0.4916(7) 0.7258(8) 0.031 Uiso calc R H
C13 1 0.3323(9) 0.5892(8) 0.6157(9) 0.033(2) Uani d DU C
H13 1 0.2702(9) 0.6186(8) 0.6372(9) 0.040 Uiso calc R H
C14 1 0.3788(8) 0.6219(8) 0.5312(8) 0.031(2) Uani d DU C
H14 1 0.3486(8) 0.6730(8) 0.4948(8) 0.038 Uiso calc R H
C15 1 0.4705(9) 0.5786(8) 0.5006(9) 0.036(2) Uani d DU C
H15 1 0.5034(9) 0.6006(8) 0.4434(9) 0.043 Uiso calc R H
C16 1 0.5134(9) 0.5030(8) 0.5542(8) 0.031(2) Uani d DU C
H16 1 0.5752(9) 0.4729(8) 0.5332(8) 0.037 Uiso calc R H
C21 1 0.6535(9) 0.4005(7) 0.7294(7) 0.026(2) Uani d DU C
C22 1 0.6935(8) 0.4943(8) 0.7153(7) 0.026(2) Uani d DU C
H22 1 0.6499(8) 0.5448(8) 0.6924(7) 0.031 Uiso calc R H
C23 1 0.7953(8) 0.5141(9) 0.7345(8) 0.033(2) Uani d DU C
H23 1 0.8220(8) 0.5779(9) 0.7248(8) 0.039 Uiso calc R H
C24 1 0.8585(9) 0.4404(7) 0.7679(8) 0.034(2) Uani d DU C
H24 1 0.9290(9) 0.4538(7) 0.7799(8) 0.040 Uiso calc R H
C25 1 0.8207(9) 0.3469(9) 0.7842(9) 0.040(3) Uani d DU C
H25 1 0.8643(9) 0.2969(9) 0.8082(9) 0.048 Uiso calc R H
C26 1 0.7189(9) 0.3286(8) 0.7649(8) 0.033(2) Uani d DU C
H26 1 0.6923(9) 0.2651(8) 0.7762(8) 0.040 Uiso calc R H
C31 1 0.4096(8) 0.1138(8) 0.5249(7) 0.030(2) Uani d DU C
C32 1 0.5005(9) 0.0783(8) 0.4864(8) 0.035(3) Uani d DU C
H32 1 0.5578(9) 0.1205(8) 0.4784(8) 0.042 Uiso calc R H
C33 1 0.5081(10) -0.0198(9) 0.4591(9) 0.040(3) Uani d DU C
H33 1 0.5706(10) -0.0442(9) 0.4329(9) 0.048 Uiso calc R H
C34 1 0.4248(9) -0.0810(9) 0.4704(8) 0.041(3) Uani d DU C
H34 1 0.4302(9) -0.1474(9) 0.4516(8) 0.049 Uiso calc R H
C35 1 0.3339(11) -0.0467(8) 0.5086(9) 0.043(3) Uani d DU C
H35 1 0.2767(11) -0.0891(8) 0.5168(9) 0.052 Uiso calc R H
C36 1 0.3271(9) 0.0502(8) 0.5347(8) 0.032(2) Uani d DU C
H36 1 0.2641(9) 0.0741(8) 0.5601(8) 0.038 Uiso calc R H
C41 1 0.3814(8) 0.3162(8) 0.4599(8) 0.031(2) Uani d DU C
C42 1 0.3027(8) 0.3842(8) 0.4582(8) 0.032(2) Uani d DU C
H42 1 0.2553(8) 0.3885(8) 0.5101(8) 0.038 Uiso calc R H
C43 1 0.2941(9) 0.4457(8) 0.3801(8) 0.037(3) Uani d DU C
H43 1 0.2409(9) 0.4932(8) 0.3785(8) 0.044 Uiso calc R H
C44 1 0.3613(8) 0.4388(9) 0.3050(8) 0.035(3) Uani d DU C
H44 1 0.3557(8) 0.4831(9) 0.2526(8) 0.042 Uiso calc R H
C45 1 0.4370(9) 0.3690(8) 0.3037(8) 0.032(2) Uani d DU C
H45 1 0.4821(9) 0.3636(8) 0.2500(8) 0.039 Uiso calc R H
C46 1 0.4468(8) 0.3066(8) 0.3813(8) 0.031(2) Uani d DU C
H46 1 0.4981(8) 0.2573(8) 0.3809(8) 0.037 Uiso calc R H

loop_
_atom_type_symbol
_atom_type_description
_atom_type_scat_dispersion_real
_atom_type_scat_dispersion_imag
_atom_type_scat_source
C C 0.0033 0.0016 'International Tables Vol C Tables 4.2.6.8 and 6.1.1.4'
H H 0.0000 0.0000 'International Tables Vol C Tables 4.2.6.8 and 6.1.1.4'
F F 0.0171 0.0103 'International Tables Vol C Tables 4.2.6.8 and 6.1.1.4'
P P 0.1023 0.0942 'International Tables Vol C Tables 4.2.6.8 and 6.1.1.4'
Cl Cl 0.1484 0.1585 'International Tables Vol C Tables 4.2.6.8 and 6.1.1.4'
Au Au -2.0133 8.8022 'International Tables Vol C Tables 4.2.6.8 and 6.1.1.4'

loop_
_geom_angle_atom_site_label_1
_geom_angle_atom_site_label_2
_geom_angle_atom_site_label_3
_geom_angle
_geom_angle_publ_flag
P1 Au1 Cl1 176.12(11) y
P1 Au1 Au2 81.48(8) y
Cl1 Au1 Au2 101.33(8) y
P2 Au2 Cl2 174.65(10) y
P2 Au2 Au1 92.98(8) y
Cl2 Au2 Au1 91.46(7) y
C21 P1 C11 107.4(4) y
C21 P1 C1 103.4(5) y
C11 P1 C1 102.8(5) y
C21 P1 Au1 115.5(3) y
C11 P1 Au1 118.7(3) y
C1 P1 Au1 107.3(3) y
C31 P2 C41 109.2(5) y
C31 P2 C1 103.7(5) y
C41 P2 C1 105.2(5) y
C31 P2 Au2 116.3(3) y
C41 P2 Au2 112.2(3) y
C1 P2 Au2 109.5(3) y
F2 C1 F1 105.9(8) y
F2 C1 P1 111.6(7) y
F1 C1 P1 107.2(6) y
F2 C1 P2 112.2(7) y
F1 C1 P2 106.2(7) y
P1 C1 P2 113.2(5) y
C16 C11 C12 121.2(10) ?
C16 C11 P1 121.0(8) ?
C12 C11 P1 117.8(7) ?
C11 C12 C13 119.4(10) ?
C12 C13 C14 120.4(10) ?
C13 C14 C15 119.3(11) ?
C16 C15 C14 119.7(10) ?
C11 C16 C15 120.0(10) ?
C26 C21 C22 118.2(10) ?
C26 C21 P1 119.9(8) ?
C22 C21 P1 121.8(8) ?
C23 C22 C21 120.7(10) ?
C22 C23 C24 119.4(10) ?
C23 C24 C25 121.3(11) ?
C26 C25 C24 118.5(10) ?
C25 C26 C21 121.9(10) ?
C32 C31 C36 118.3(10) ?
C32 C31 P2 122.8(8) ?
C36 C31 P2 118.8(8) ?
C31 C32 C33 120.1(11) ?
C34 C33 C32 119.9(11) ?
C33 C34 C35 120.7(11) ?
C34 C35 C36 118.9(11) ?
C35 C36 C31 122.1(11) ?
C42 C41 C46 120.2(11) ?
C42 C41 P2 118.9(8) ?
C46 C41 P2 120.9(8) ?
C43 C42 C41 119.1(10) ?
C44 C43 C42 120.4(11) ?
C43 C44 C45 121.2(11) ?
C44 C45 C46 119.2(10) ?
C45 C46 C41 119.8(10) ?

loop_
_geom_bond_atom_site_label_1
_geom_bond_atom_site_label_2
_geom_bond_distance
_geom_bond_publ_flag
Au1 P1 2.223(3) y
Au1 Cl1 2.297(3) y
Au1 Au2 3.1432(8) y
Au2 P2 2.232(3) y
Au2 Cl2 2.298(3) y
P1 C21 1.805(11) y
P1 C11 1.817(11) y
P1 C1 1.893(10) y
P2 C31 1.799(11) y
P2 C41 1.811(12) y
P2 C1 1.900(10) y
C1 F2 1.345(11) y
C1 F1 1.377(12) y
C11 C16 1.367(13) ?
C11 C12 1.381(12) ?
C12 C13 1.385(14) ?
C13 C14 1.393(14) ?
C14 C15 1.397(14) ?
C15 C16 1.392(14) ?
C21 C26 1.392(13) ?
C21 C22 1.402(13) ?
C22 C23 1.377(13) ?
C23 C24 1.383(14) ?
C24 C25 1.392(14) ?
C25 C26 1.373(14) ?
C31 C32 1.386(13) ?
C31 C36 1.389(13) ?
C32 C33 1.402(14) ?
C33 C34 1.38(2) ?
C34 C35 1.38(2) ?
C35 C36 1.381(14) ?
C41 C42 1.386(13) ?
C41 C46 1.389(13) ?
C42 C43 1.377(14) ?
C43 C44 1.363(14) ?
C44 C45 1.373(13) ?
C45 C46 1.381(13) ?

loop_
_geom_torsion_atom_site_label_1
_geom_torsion_atom_site_label_2
_geom_torsion_atom_site_label_3
_geom_torsion_atom_site_label_4
_geom_torsion
P1 Au1 Au2 P2 31.45(11)
Cl1 Au1 Au2 P2 -145.84(10)
P1 Au1 Au2 Cl2 -145.56(10)
Cl1 Au1 Au2 Cl2 37.15(10)
Cl1 Au1 P1 C21 -30.1(17)
Au2 Au1 P1 C21 -166.8(4)
Cl1 Au1 P1 C11 -159.7(15)
Au2 Au1 P1 C11 63.5(4)
Cl1 Au1 P1 C1 84.5(16)
Au2 Au1 P1 C1 -52.2(3)
Cl2 Au2 P2 C31 -101.2(11)
Au1 Au2 P2 C31 112.7(4)
Cl2 Au2 P2 C41 25.4(12)
Au1 Au2 P2 C41 -120.7(4)
Cl2 Au2 P2 C1 141.7(10)
Au1 Au2 P2 C1 -4.3(4)
C21 P1 C1 F2 -42.6(8)
C11 P1 C1 F2 69.0(8)
Au1 P1 C1 F2 -165.1(6)
C21 P1 C1 F1 72.9(7)
C11 P1 C1 F1 -175.4(6)
Au1 P1 C1 F1 -49.6(7)
C21 P1 C1 P2 -170.3(5)
C11 P1 C1 P2 -58.7(6)
Au1 P1 C1 P2 67.2(5)
C31 P2 C1 F2 75.8(8)
C41 P2 C1 F2 -38.8(8)
Au2 P2 C1 F2 -159.5(6)
C31 P2 C1 F1 -39.5(7)
C41 P2 C1 F1 -154.1(6)
Au2 P2 C1 F1 85.2(6)
C31 P2 C1 P1 -156.9(5)
C41 P2 C1 P1 88.5(6)
Au2 P2 C1 P1 -32.2(6)
C21 P1 C11 C16 51.6(11)
C1 P1 C11 C16 -57.1(10)
Au1 P1 C11 C16 -175.2(8)
C21 P1 C11 C12 -130.0(8)
C1 P1 C11 C12 121.4(8)
Au1 P1 C11 C12 3.2(9)
C16 C11 C12 C13 -0.7(15)
P1 C11 C12 C13 -179.1(8)
C11 C12 C13 C14 0.5(15)
C12 C13 C14 C15 -0.5(16)
C13 C14 C15 C16 0.6(17)
C12 C11 C16 C15 0.8(17)
P1 C11 C16 C15 179.2(9)
C14 C15 C16 C11 -0.8(18)
C11 P1 C21 C26 -167.1(9)
C1 P1 C21 C26 -58.9(10)
Au1 P1 C21 C26 57.9(10)
C11 P1 C21 C22 15.7(10)
C1 P1 C21 C22 123.9(8)
Au1 P1 C21 C22 -119.3(8)
C26 C21 C22 C23 1.3(15)
P1 C21 C22 C23 178.5(8)
C21 C22 C23 C24 0.0(15)
C22 C23 C24 C25 -1.2(18)
C23 C24 C25 C26 1.0(19)
C24 C25 C26 C21 0.3(19)
C22 C21 C26 C25 -1.5(17)
P1 C21 C26 C25 -178.7(9)
C41 P2 C31 C32 75.6(10)
C1 P2 C31 C32 -36.1(10)
Au2 P2 C31 C32 -156.3(8)
C41 P2 C31 C36 -105.3(9)
C1 P2 C31 C36 143.0(9)
Au2 P2 C31 C36 22.8(10)
C36 C31 C32 C33 -0.6(16)
P2 C31 C32 C33 178.5(9)
C31 C32 C33 C34 0.2(17)
C32 C33 C34 C35 -0.2(18)
C33 C34 C35 C36 0.5(19)
C34 C35 C36 C31 -0.9(19)
C32 C31 C36 C35 0.9(17)
P2 C31 C36 C35 -178.2(10)
C31 P2 C41 C42 132.1(9)
C1 P2 C41 C42 -117.2(9)
Au2 P2 C41 C42 1.7(10)
C31 P2 C41 C46 -46.0(11)
C1 P2 C41 C46 64.7(10)
Au2 P2 C41 C46 -176.4(8)
C46 C41 C42 C43 -3.7(16)
P2 C41 C42 C43 178.2(9)
C41 C42 C43 C44 0.8(16)
C42 C43 C44 C45 2.0(18)
C43 C44 C45 C46 -1.9(17)
C44 C45 C46 C41 -1.0(17)
C42 C41 C46 C45 3.8(17)
P2 C41 C46 C45 -178.2(9)
